data_7131211
loop_
_publ_author_name
'Wang, Peng'
'Hu, Jinlian'
'Xu, Zhuofan'
'Pu, Zhaofangzhou'
'Sato, Sota'
'Zhang, Xiaotao'
'Hu, Wenping'
'Sun, Zhe'

_publ_section_title
;
 Synthesis and structure elucidation of triarylmethyl radicals with
 anthryl substitution.
;
_journal_issue 14
_journal_name_full 'Chemical communications (Cambridge, England)'
_journal_page_first 2015
_journal_page_last 2018
_journal_paper_doi 10.1039/d2cc06083c
_journal_volume 59
_journal_year 2023
_chemical_formula_moiety 'C60 H64 O Si'
_chemical_formula_sum 'C60 H64 O Si'
_chemical_formula_weight 829.20
_space_group_crystal_system monoclinic
_space_group_IT_number 14
_space_group_name_Hall '-P 2ybc'
_space_group_name_H-M_alt 'P 1 21/c 1'
_atom_sites_solution_hydrogens geom
_audit_block_doi 10.5517/ccdc.csd.cc2d9q6n
_audit_creation_date 2023-01-09
_audit_creation_method
;
Olex2 1.5
(compiled 2021.11.18 svn.ra9532c28 for OlexSys, GUI svn.r6439)
;
_audit_update_record
;
2023-01-19 deposited with the CCDC.	2023-01-24 downloaded from the CCDC.
;
_cell_angle_alpha 90
_cell_angle_beta 105.508(2)
_cell_angle_gamma 90
_cell_formula_units_Z 4
_cell_length_a 22.2041(5)
_cell_length_b 17.5850(4)
_cell_length_c 12.6494(3)
_cell_measurement_reflns_used 15503
_cell_measurement_temperature 100.01(10)
_cell_measurement_theta_max 72.8180
_cell_measurement_theta_min 3.2320
_cell_volume 4759.3(2)
_computing_cell_refinement 'CrysAlisPro 1.171.41.119a (Rigaku OD, 2021)'
_computing_data_collection 'CrysAlisPro 1.171.41.119a (Rigaku OD, 2021)'
_computing_data_reduction 'CrysAlisPro 1.171.41.119a (Rigaku OD, 2021)'
_computing_molecular_graphics 'Olex2 1.5 (Dolomanov et al., 2009)'
_computing_publication_material 'Olex2 1.5 (Dolomanov et al., 2009)'
_computing_structure_refinement 'SHELXL 2018/3 (Sheldrick, 2015)'
_computing_structure_solution 'SHELXT 2014/4 (Sheldrick, 2014)'
_diffrn_ambient_temperature 100.01(10)
_diffrn_detector_area_resol_mean 10.0000
_diffrn_detector_type HyPix
_diffrn_measured_fraction_theta_full 1.000
_diffrn_measured_fraction_theta_max 0.974
_diffrn_measurement_details
;
List of Runs (angles in degrees, time in seconds):

  # Type    Start    End  Width  t~exp~   \w     \q     \k     \f   Frames
#--------------------------------------------------------------------------
  1  \w    -17.00  24.00   1.00    7.50    --  -47.87  66.00 -68.00   41
  2  \w    -59.00 -34.00   1.00    7.50    --  -47.87  66.00 -68.00   25
  3  \w     51.00  76.00   1.00    7.50    --   47.87  66.00 -68.00   25
  4  \w    -22.00  61.00   1.00    7.50    --   47.87 -66.00 157.00   83
  5  \w   -113.00 -87.00   1.00   32.00    --  -99.00 -66.00 157.00   26
  6  \w   -167.00-128.00   1.00   32.00    --  -99.00 -66.00 157.00   39
  7  \w    -76.00 -51.00   1.00   32.00    --  -99.00  66.00 -68.00   25
  8  \w     52.00  78.00   1.00   32.00    --  105.19 -66.00 157.00   26
  9  \w   -119.00 -80.00   1.00    7.50    --  -47.87-125.00 120.00   39
 10  \w    -24.00   2.00   1.00    7.50    --  -47.87  19.00 -60.00   26
 11  \w   -112.00 -66.00   1.00    7.50    --  -47.87 -66.00 157.00   46
 12  \w    -23.00  27.00   1.00    7.50    --  -47.87  19.00  60.00   50
 13  \w   -119.00 -39.00   1.00    7.50    --  -47.87 -38.00  30.00   80
 14  \w   -111.00 -85.00   1.00    7.50    --  -47.87-125.00 -60.00   26
 15  \w    -24.00  45.00   1.00    7.50    --   47.87 -38.00 -90.00   69
 16  \w     61.00  91.00   1.00    7.50    --   47.87-125.00-150.00   30
 17  \w     26.00  51.00   1.00    7.50    --   47.87-125.00-150.00   25
 18  \w    -58.00 -27.00   1.00   32.00    --  -99.00  61.00 150.00   31
 19  \w    -67.00 -32.00   1.00   32.00    --  -99.00  61.00-150.00   35
 20  \w   -118.00 -88.00   1.00   32.00    --  -99.00 -45.00  30.00   30
 21  \w   -170.00 -98.00   1.00   32.00    --  -99.00-125.00 120.00   72
 22  \w   -141.00 -86.00   1.00   32.00    --  -99.00 -61.00  30.00   55
 23  \w    -64.00 -28.00   1.00   32.00    --  -99.00  61.00 120.00   36
 24  \w    -54.00 -27.00   1.00   32.00    --  -99.00 125.00-180.00   27
 25  \w   -168.00-142.00   1.00   32.00    --  -99.00-125.00   0.00   26
 26  \w   -167.00 -89.00   1.00   32.00    --  -99.00 -45.00   0.00   78
 27  \w   -126.00 -88.00   1.00   32.00    --  -99.00 -45.00  60.00   38
 28  \w    -81.00 -37.00   1.00   32.00    --  -99.00  77.00 -30.00   44
 29  \w   -171.00-144.00   1.00   32.00    --  -99.00 -45.00  60.00   27
 30  \w   -130.00 -75.00   1.00   32.00    --  -99.00-125.00   0.00   55
 31  \w   -103.00 -61.00   1.00   32.00    --  -99.00  77.00  30.00   42
 32  \w    -52.00 -27.00   1.00   32.00    --  -99.00  77.00  30.00   25
 33  \w   -160.00 -88.00   1.00   32.00    --  -99.00 -15.00  60.00   72
 34  \w    -66.00 -27.00   1.00   32.00    --  -99.00  61.00  60.00   39
 35  \w   -107.00 -82.00   1.00   32.00    --  -99.00 125.00-180.00   25
 36  \w     95.00 173.00   1.00   32.00    --  105.19  45.00-180.00   78
 37  \w     82.00 177.00   1.00   32.00    --  105.19 125.00  30.00   95
 38  \w     34.00  71.00   1.00   32.00    --  105.19 -61.00 -30.00   37
 39  \w     34.00  68.00   1.00   32.00    --  105.19 -61.00-180.00   34
 40  \w     97.00 177.00   1.00   32.00    --  105.19  45.00-150.00   80
 41  \w     73.00  99.00   1.00   32.00    --  105.19 -95.00-180.00   26
 42  \w     59.00  90.00   1.00   32.00    --  105.19 -95.00 150.00   31
 43  \w     98.00 127.00   1.00   32.00    --  105.19  30.00  60.00   29
 44  \w    135.00 177.00   1.00   32.00    --  105.19  45.00 -30.00   42
 45  \w     80.00 115.00   1.00   32.00    --  105.19 125.00-180.00   35
 46  \w     34.00  95.00   1.00   32.00    --  105.19 -95.00 -90.00   61
 47  \w     98.00 176.00   1.00   32.00    --  105.19  77.00 -60.00   78
 48  \w     35.00  60.00   1.00   32.00    --  105.19 -61.00 -90.00   25
 49  \w     52.00  93.00   1.00   32.00    --  105.19 -95.00  60.00   41
 50  \w     92.00 117.00   1.00   32.00    --  105.19  61.00  30.00   25
 51  \w    108.00 133.00   1.00   32.00    --  105.19  66.00 -68.00   25
;
_diffrn_measurement_device 'four-circle diffractometer'
_diffrn_measurement_device_type 'XtaLAB Synergy R, DW system, HyPix'
_diffrn_measurement_method '\w scans'
_diffrn_radiation_type CuK\a
_diffrn_radiation_wavelength 1.54184
_diffrn_reflns_av_R_equivalents 0.0673
_diffrn_reflns_av_unetI/netI 0.0371
_diffrn_reflns_Laue_measured_fraction_full 1.000
_diffrn_reflns_Laue_measured_fraction_max 0.974
_diffrn_reflns_limit_h_max 26
_diffrn_reflns_limit_h_min -27
_diffrn_reflns_limit_k_max 21
_diffrn_reflns_limit_k_min -22
_diffrn_reflns_limit_l_max 15
_diffrn_reflns_limit_l_min -15
_diffrn_reflns_number 70931
_diffrn_reflns_point_group_measured_fraction_full 1.000
_diffrn_reflns_point_group_measured_fraction_max 0.974
_diffrn_reflns_theta_full 67.684
_diffrn_reflns_theta_max 77.309
_diffrn_reflns_theta_min 2.065
_exptl_absorpt_coefficient_mu 0.732
_exptl_absorpt_correction_T_max 1.00000
_exptl_absorpt_correction_T_min 0.71473
_exptl_absorpt_correction_type multi-scan
_exptl_absorpt_process_details
;
CrysAlisPro 1.171.41.119a (Rigaku Oxford Diffraction, 2021)
Empirical absorption correction using spherical harmonics,
implemented in SCALE3 ABSPACK scaling algorithm.
;
_exptl_crystal_colour yellow
_exptl_crystal_colour_primary yellow
_exptl_crystal_density_diffrn 1.157
_exptl_crystal_description needle
_exptl_crystal_F_000 1784
_exptl_crystal_size_max 0.1
_exptl_crystal_size_mid 0.075
_exptl_crystal_size_min 0.05
_refine_diff_density_max 0.926
_refine_diff_density_min -0.491
_refine_diff_density_rms 0.088
_refine_ls_extinction_coef 0.0014(3)
_refine_ls_extinction_expression Fc^*^=kFc[1+0.001xFc^2^\l^3^/sin(2\q)]^-1/4^
_refine_ls_extinction_method 'SHELXL-2018/3 (Sheldrick 2018)'
_refine_ls_goodness_of_fit_ref 1.064
_refine_ls_hydrogen_treatment constr
_refine_ls_matrix_type full
_refine_ls_number_parameters 573
_refine_ls_number_reflns 9826
_refine_ls_number_restraints 30
_refine_ls_restrained_S_all 1.105
_refine_ls_R_factor_all 0.1267
_refine_ls_R_factor_gt 0.0891
_refine_ls_shift/su_max 0.000
_refine_ls_shift/su_mean 0.000
_refine_ls_structure_factor_coef Fsqd
_refine_ls_weighting_details 'w=1/[\s^2^(Fo^2^)+(0.1666P)^2^+2.2246P] where P=(Fo^2^+2Fc^2^)/3'
_refine_ls_weighting_scheme calc
_refine_ls_wR_factor_gt 0.2553
_refine_ls_wR_factor_ref 0.2949
_reflns_Friedel_coverage 0.000
_reflns_number_gt 6303
_reflns_number_total 9826
_reflns_threshold_expression 'I > 2\s(I)'
_cod_data_source_file d2cc06083c2.cif
_cod_data_source_block exp_1320_auto
_cod_depositor_comments 'Adding full bibliography for 7131209--7131211.cif.'
_cod_original_cell_volume 4759.26(19)
_cod_database_code 7131211
_shelx_shelxl_version_number 2018/3
_shelx_space_group_comment
;
The symmetry employed for this shelxl refinement is uniquely defined
by the following loop, which should always be used as a source of
symmetry information in preference to the above space-group names.
They are only intended as comments.
;
_shelx_estimated_absorpt_t_max 0.977
_shelx_estimated_absorpt_t_min 0.934
_olex2_refinement_description
;
1. Fixed Uiso
 At 1.2 times of:
  All C(H) groups
 At 1.5 times of:
  All C(H,H,H) groups, All O(H) groups
2. Uiso/Uaniso restraints and constraints
Uanis(C49) \\sim Ueq: with sigma of 0.005 and sigma for terminal atoms of 0.01
Uanis(C45) \\sim Ueq: with sigma of 0.005 and sigma for terminal atoms of 0.01
Uanis(C51) \\sim Ueq: with sigma of 0.005 and sigma for terminal atoms of 0.01
Uanis(C59) \\sim Ueq, Uanis(C52) \\sim Ueq: with sigma of 0.005 and sigma for
terminal atoms of 0.01
3.a Ternary CH refined with riding coordinates:
 C50(H50), C47(H47), C44(H44)
3.b Aromatic/amide H refined with riding coordinates:
 C30(H30), C31(H31), C32(H32), C33(H33), C37(H37), C38(H38), C39(H39),
 C40(H40), C19(H19), C18(H18), C17(H17), C16(H16), C23(H23), C24(H24), C25(H25),
  C26(H26), C3(H3), C4(H4), C6(H6), C7(H7), C9(H9), C10(H10), C12(H12), C13(H13)
3.c Idealised Me refined as rotating group:
 C51(H51A,H51B,H51C), C48(H48A,H48B,H48C), C46(H46A,H46B,H46C), C52(H52A,H52B,
 H52C), C60(H60A,H60B,H60C), C58(H58A,H58B,H58C), C59(H59A,H59B,H59C), C55(H55A,
 H55B,H55C), C56(H56A,H56B,H56C), C54(H54A,H54B,H54C), C45(H45A,H45B,H45C),
 C49(H49A,H49B,H49C)
3.d Idealised tetrahedral OH refined as rotating group:
 O1(H1)
;
_olex2_submission_special_instructions 'No special instructions were received'
_oxdiff_exptl_absorpt_empirical_details
;
Empirical correction (ABSPACK) includes:
- Absorption correction using spherical harmonics
- Frame scaling
;
_oxdiff_exptl_absorpt_empirical_full_max 1.697
_oxdiff_exptl_absorpt_empirical_full_min 0.713

loop_
_space_group_symop_operation_xyz
'x, y, z'
'-x, y+1/2, -z+1/2'
'-x, -y, -z'
'x, -y-1/2, z-1/2'

loop_
_atom_site_label
_atom_site_type_symbol
_atom_site_fract_x
_atom_site_fract_y
_atom_site_fract_z
_atom_site_U_iso_or_equiv
_atom_site_adp_type
_atom_site_occupancy
_atom_site_site_symmetry_order
_atom_site_calc_flag
_atom_site_refinement_flags_posn
_atom_site_refinement_flags_adp
_atom_site_refinement_flags_occupancy
_atom_site_disorder_assembly
_atom_site_disorder_group
Si1 Si 0.85773(5) 0.06516(7) 0.90020(9) 0.0718(3) Uani 1 1 d . . . . .
O1 O 0.27749(10) 0.20858(13) 0.29293(18) 0.0572(6) Uani 1 1 d . . . . .
H1 H 0.312266 0.210305 0.278512 0.086 Uiso 1 1 calc R U . . .
C43 C 0.77378(18) 0.0905(2) 0.8592(3) 0.0743(10) Uani 1 1 d . . . . .
C28 C 0.52971(15) 0.16646(18) 0.6725(3) 0.0584(8) Uani 1 1 d . . . . .
C29 C 0.57692(15) 0.18403(17) 0.6214(3) 0.0580(8) Uani 1 1 d . . . . .
C30 C 0.56333(17) 0.21719(18) 0.5154(3) 0.0625(9) Uani 1 1 d . . . . .
H30 H 0.521206 0.228723 0.478108 0.075 Uiso 1 1 calc R U . . .
C31 C 0.60886(17) 0.2327(2) 0.4665(4) 0.0683(10) Uani 1 1 d . . . . .
H31 H 0.598335 0.252886 0.394286 0.082 Uiso 1 1 calc R U . . .
C32 C 0.67254(17) 0.21897(19) 0.5221(4) 0.0674(9) Uani 1 1 d . . . . .
H32 H 0.704479 0.232778 0.488624 0.081 Uiso 1 1 calc R U . . .
C33 C 0.68775(16) 0.18646(19) 0.6223(3) 0.0631(9) Uani 1 1 d . . . . .
H33 H 0.730432 0.176874 0.658106 0.076 Uiso 1 1 calc R U . . .
C34 C 0.64093(15) 0.16621(18) 0.6753(3) 0.0579(8) Uani 1 1 d . . . . .
C35 C 0.65531(16) 0.12761(19) 0.7766(3) 0.0601(9) Uani 1 1 d . . . . .
C36 C 0.60873(16) 0.10936(19) 0.8278(3) 0.0604(9) Uani 1 1 d . . . . .
C37 C 0.62172(18) 0.0720(2) 0.9311(3) 0.0698(10) Uani 1 1 d . . . . .
H37 H 0.663094 0.055402 0.964981 0.084 Uiso 1 1 calc R U . . .
C38 C 0.5767(2) 0.0599(2) 0.9816(3) 0.0750(11) Uani 1 1 d . . . . .
H38 H 0.586679 0.035156 1.050915 0.090 Uiso 1 1 calc R U . . .
C39 C 0.51434(19) 0.0834(2) 0.9333(3) 0.0723(10) Uani 1 1 d . . . . .
H39 H 0.483234 0.075866 0.971244 0.087 Uiso 1 1 calc R U . . .
C40 C 0.49904(17) 0.1166(2) 0.8328(3) 0.0649(9) Uani 1 1 d . . . . .
H40 H 0.456837 0.130571 0.800145 0.078 Uiso 1 1 calc R U . . .
C41 C 0.54466(16) 0.13075(18) 0.7754(3) 0.0594(8) Uani 1 1 d . . . . .
C14 C 0.34148(14) 0.22493(17) 0.4822(3) 0.0507(7) Uani 1 1 d . . . . .
C27 C 0.37527(15) 0.27553(17) 0.5635(3) 0.0524(7) Uani 1 1 d . . . . .
C22 C 0.43785(15) 0.25646(17) 0.6271(3) 0.0546(8) Uani 1 1 d . . . . .
C21 C 0.46285(15) 0.18538(18) 0.6153(3) 0.0556(8) Uani 1 1 d . . . . .
C20 C 0.42438(15) 0.12988(18) 0.5498(3) 0.0564(8) Uani 1 1 d . . . . .
C19 C 0.44561(17) 0.05302(19) 0.5491(3) 0.0695(10) Uani 1 1 d . . . . .
H19 H 0.487095 0.040403 0.588760 0.083 Uiso 1 1 calc R U . . .
C18 C 0.40740(18) -0.0023(2) 0.4924(4) 0.0749(11) Uani 1 1 d . . . . .
H18 H 0.421994 -0.053123 0.493672 0.090 Uiso 1 1 calc R U . . .
C17 C 0.34629(17) 0.0162(2) 0.4321(3) 0.0660(9) Uani 1 1 d . . . . .
H17 H 0.319487 -0.022900 0.394355 0.079 Uiso 1 1 calc R U . . .
C16 C 0.32509(15) 0.08787(18) 0.4269(3) 0.0577(8) Uani 1 1 d . . . . .
H16 H 0.283810 0.098477 0.384143 0.069 Uiso 1 1 calc R U . . .
C15 C 0.36300(15) 0.14924(18) 0.4843(3) 0.0541(7) Uani 1 1 d . . . . .
C1 C 0.28154(14) 0.24886(18) 0.3952(3) 0.0513(7) Uani 1 1 d . . . . .
C23 C 0.47204(17) 0.31031(19) 0.7052(3) 0.0631(9) Uani 1 1 d . . . . .
H23 H 0.514579 0.300516 0.741782 0.076 Uiso 1 1 calc R U . . .
C24 C 0.44468(18) 0.3753(2) 0.7278(3) 0.0671(9) Uani 1 1 d . . . . .
H24 H 0.467874 0.410014 0.780784 0.080 Uiso 1 1 calc R U . . .
C25 C 0.38252(16) 0.39089(18) 0.6733(3) 0.0593(8) Uani 1 1 d . . . . .
H25 H 0.363121 0.434906 0.692783 0.071 Uiso 1 1 calc R U . . .
C26 C 0.34930(16) 0.34473(18) 0.5932(3) 0.0571(8) Uani 1 1 d . . . . .
H26 H 0.307687 0.358359 0.555648 0.068 Uiso 1 1 calc R U . . .
C42 C 0.71933(16) 0.1069(2) 0.8254(3) 0.0660(9) Uani 1 1 d . . . . .
C50 C 0.8629(2) -0.0347(3) 0.9641(5) 0.0993(16) Uani 1 1 d . . . . .
H50 H 0.850179 -0.029973 1.033887 0.119 Uiso 1 1 calc R U . . .
C51 C 0.9278(4) -0.0660(5) 0.9933(10) 0.190(4) Uani 1 1 d . U . . .
H51A H 0.947716 -0.053939 0.934827 0.285 Uiso 1 1 calc R U . . .
H51B H 0.926336 -0.121292 1.001807 0.285 Uiso 1 1 calc R U . . .
H51C H 0.952075 -0.043262 1.062297 0.285 Uiso 1 1 calc R U . . .
C47 C 0.8988(2) 0.1373(3) 0.9969(5) 0.1040(16) Uani 1 1 d . . . . .
H47 H 0.942618 0.140135 0.990216 0.125 Uiso 1 1 calc R U . . .
C48 C 0.8690(3) 0.2162(4) 0.9677(12) 0.230(7) Uani 1 1 d . . . . .
H48A H 0.859382 0.223961 0.888168 0.344 Uiso 1 1 calc R U . . .
H48B H 0.898239 0.255554 1.005184 0.344 Uiso 1 1 calc R U . . .
H48C H 0.830402 0.219392 0.991026 0.344 Uiso 1 1 calc R U . . .
C44 C 0.8867(3) 0.0625(5) 0.7746(6) 0.129(2) Uani 1 1 d . . . . .
H44 H 0.928814 0.037880 0.796429 0.155 Uiso 1 1 calc R U . . .
C46 C 0.8474(4) 0.0156(5) 0.6848(5) 0.135(2) Uani 1 1 d . . . . .
H46A H 0.845301 -0.036586 0.710961 0.203 Uiso 1 1 calc R U . . .
H46B H 0.865699 0.015252 0.622441 0.203 Uiso 1 1 calc R U . . .
H46C H 0.805146 0.037039 0.661834 0.203 Uiso 1 1 calc R U . . .
C52 C 0.8192(4) -0.0899(4) 0.8928(6) 0.128(2) Uani 1 1 d . U . . .
H52A H 0.776221 -0.071139 0.879166 0.192 Uiso 1 1 calc R U . . .
H52B H 0.822747 -0.139377 0.929525 0.192 Uiso 1 1 calc R U . . .
H52C H 0.829866 -0.095305 0.822834 0.192 Uiso 1 1 calc R U . . .
C2 C 0.28120(15) 0.33342(18) 0.3611(3) 0.0534(7) Uani 1 1 d . . . . .
C3 C 0.32848(17) 0.3599(2) 0.3197(3) 0.0620(8) Uani 1 1 d . . . . .
H3 H 0.362849 0.327486 0.320706 0.074 Uiso 1 1 calc R U . . .
C4 C 0.3276(2) 0.4325(2) 0.2767(3) 0.0699(10) Uani 1 1 d . . . . .
H4 H 0.361222 0.448350 0.248599 0.084 Uiso 1 1 calc R U . . .
C5 C 0.27877(19) 0.4826(2) 0.2735(3) 0.0659(9) Uani 1 1 d . . . . .
C6 C 0.23161(19) 0.4562(2) 0.3158(3) 0.0699(10) Uani 1 1 d . . . . .
H6 H 0.197573 0.488978 0.315812 0.084 Uiso 1 1 calc R U . . .
C7 C 0.23217(17) 0.3825(2) 0.3590(3) 0.0601(8) Uani 1 1 d . . . . .
H7 H 0.198633 0.366180 0.386946 0.072 Uiso 1 1 calc R U . . .
C57 C 0.2749(2) 0.5611(2) 0.2187(4) 0.0873(13) Uani 1 1 d . . . . .
C60 C 0.3385(3) 0.5920(4) 0.2177(6) 0.157(4) Uani 1 1 d . . . . .
H60A H 0.364534 0.597172 0.293276 0.235 Uiso 1 1 calc R U . . .
H60B H 0.333469 0.641803 0.181767 0.235 Uiso 1 1 calc R U . . .
H60C H 0.358616 0.556877 0.177504 0.235 Uiso 1 1 calc R U . . .
C58 C 0.2356(2) 0.5516(3) 0.1001(4) 0.0912(14) Uani 1 1 d . . . . .
H58A H 0.253627 0.511321 0.064507 0.137 Uiso 1 1 calc R U . . .
H58B H 0.235258 0.599480 0.060370 0.137 Uiso 1 1 calc R U . . .
H58C H 0.192714 0.537833 0.099417 0.137 Uiso 1 1 calc R U . . .
C59 C 0.2431(4) 0.6188(3) 0.2776(6) 0.140(2) Uani 1 1 d . U . . .
H59A H 0.200436 0.601837 0.273243 0.211 Uiso 1 1 calc R U . . .
H59B H 0.241658 0.668647 0.242410 0.211 Uiso 1 1 calc R U . . .
H59C H 0.266883 0.622690 0.354766 0.211 Uiso 1 1 calc R U . . .
C8 C 0.22314(14) 0.22492(17) 0.4276(3) 0.0518(7) Uani 1 1 d . . . . .
C9 C 0.16672(16) 0.2167(2) 0.3485(3) 0.0616(8) Uani 1 1 d . . . . .
H9 H 0.164786 0.227154 0.273966 0.074 Uiso 1 1 calc R U . . .
C10 C 0.11312(17) 0.1936(2) 0.3756(3) 0.0694(10) Uani 1 1 d . . . . .
H10 H 0.074984 0.190000 0.319577 0.083 Uiso 1 1 calc R U . . .
C11 C 0.11379(15) 0.1754(2) 0.4834(3) 0.0594(8) Uani 1 1 d . . . . .
C12 C 0.17029(15) 0.1832(2) 0.5618(3) 0.0599(8) Uani 1 1 d . . . . .
H12 H 0.172438 0.171286 0.635977 0.072 Uiso 1 1 calc R U . . .
C13 C 0.22385(15) 0.20760(19) 0.5358(3) 0.0556(8) Uani 1 1 d . . . . .
H13 H 0.261644 0.212672 0.592343 0.067 Uiso 1 1 calc R U . . .
C53 C 0.05507(17) 0.1486(2) 0.5156(3) 0.0710(10) Uani 1 1 d . . . . .
C55 C 0.0384(2) 0.2075(3) 0.5913(5) 0.0963(15) Uani 1 1 d . . . . .
H55A H 0.072231 0.210706 0.659294 0.144 Uiso 1 1 calc R U . . .
H55B H -0.000398 0.192554 0.608551 0.144 Uiso 1 1 calc R U . . .
H55C H 0.032743 0.257215 0.554946 0.144 Uiso 1 1 calc R U . . .
C56 C -0.0004(2) 0.1374(3) 0.4177(4) 0.0991(16) Uani 1 1 d . . . . .
H56A H -0.012169 0.186187 0.380617 0.149 Uiso 1 1 calc R U . . .
H56B H -0.035555 0.117275 0.442192 0.149 Uiso 1 1 calc R U . . .
H56C H 0.010584 0.101307 0.366775 0.149 Uiso 1 1 calc R U . . .
C54 C 0.0685(2) 0.0717(3) 0.5747(5) 0.0953(15) Uani 1 1 d . . . . .
H54A H 0.083176 0.035419 0.528168 0.143 Uiso 1 1 calc R U . . .
H54B H 0.030211 0.052307 0.589502 0.143 Uiso 1 1 calc R U . . .
H54C H 0.100792 0.078188 0.644060 0.143 Uiso 1 1 calc R U . . .
C45 C 0.8971(6) 0.1461(7) 0.7384(11) 0.234(5) Uani 1 1 d . U . . .
H45A H 0.868302 0.180568 0.761457 0.351 Uiso 1 1 calc R U . . .
H45B H 0.889073 0.148043 0.658390 0.351 Uiso 1 1 calc R U . . .
H45C H 0.940244 0.161643 0.772723 0.351 Uiso 1 1 calc R U . . .
C49 C 0.9020(6) 0.1193(8) 1.1071(10) 0.235(5) Uani 1 1 d . U . . .
H49A H 0.892966 0.164917 1.144695 0.353 Uiso 1 1 calc R U . . .
H49B H 0.944050 0.100881 1.143865 0.353 Uiso 1 1 calc R U . . .
H49C H 0.871298 0.079749 1.109140 0.353 Uiso 1 1 calc R U . . .

loop_
_atom_site_aniso_label
_atom_site_aniso_U_11
_atom_site_aniso_U_22
_atom_site_aniso_U_33
_atom_site_aniso_U_23
_atom_site_aniso_U_13
_atom_site_aniso_U_12
Si1 0.0459(5) 0.0894(8) 0.0739(7) 0.0071(6) 0.0053(4) 0.0044(5)
O1 0.0548(12) 0.0594(13) 0.0534(12) -0.0050(10) 0.0076(10) 0.0043(10)
C43 0.061(2) 0.082(3) 0.068(2) -0.0021(19) -0.0030(18) 0.0053(18)
C28 0.0533(18) 0.0436(16) 0.066(2) -0.0095(14) -0.0049(15) 0.0044(13)
C29 0.0539(18) 0.0395(15) 0.069(2) -0.0044(14) -0.0040(15) 0.0028(13)
C30 0.0576(19) 0.0407(16) 0.078(2) 0.0056(15) -0.0015(17) 0.0017(13)
C31 0.063(2) 0.0490(18) 0.082(2) 0.0071(17) 0.0007(19) -0.0026(15)
C32 0.060(2) 0.0478(18) 0.088(3) -0.0021(17) 0.0080(18) -0.0042(15)
C33 0.0499(18) 0.0483(17) 0.079(2) -0.0078(16) -0.0033(16) -0.0013(13)
C34 0.0504(17) 0.0439(16) 0.069(2) -0.0099(14) -0.0017(15) 0.0015(13)
C35 0.0520(18) 0.0519(17) 0.063(2) -0.0108(15) -0.0079(15) 0.0053(14)
C36 0.0558(19) 0.0478(17) 0.065(2) -0.0107(15) -0.0061(16) 0.0064(14)
C37 0.063(2) 0.063(2) 0.068(2) 0.0002(17) -0.0094(18) 0.0086(17)
C38 0.072(2) 0.072(2) 0.067(2) 0.0033(19) -0.0067(19) 0.0039(19)
C39 0.069(2) 0.067(2) 0.073(2) 0.0027(18) 0.0064(19) 0.0025(18)
C40 0.0565(19) 0.0552(19) 0.073(2) -0.0052(16) -0.0005(17) 0.0043(15)
C41 0.0558(18) 0.0465(16) 0.064(2) -0.0070(14) -0.0046(15) 0.0037(14)
C14 0.0462(16) 0.0490(16) 0.0544(17) -0.0025(13) 0.0093(13) -0.0011(12)
C27 0.0549(17) 0.0459(16) 0.0532(17) 0.0031(13) 0.0090(14) 0.0067(13)
C22 0.0533(17) 0.0443(15) 0.0597(18) -0.0012(14) 0.0036(14) 0.0010(13)
C21 0.0509(17) 0.0453(16) 0.0629(19) -0.0010(14) 0.0021(14) 0.0038(13)
C20 0.0481(16) 0.0474(16) 0.065(2) -0.0028(14) 0.0008(14) 0.0024(13)
C19 0.0566(19) 0.0482(18) 0.089(3) -0.0111(17) -0.0054(18) 0.0056(14)
C18 0.063(2) 0.0460(17) 0.099(3) -0.0130(18) -0.007(2) 0.0059(15)
C17 0.0578(19) 0.0499(18) 0.080(2) -0.0097(16) 0.0000(17) -0.0016(14)
C16 0.0477(17) 0.0516(17) 0.065(2) -0.0030(15) 0.0007(14) -0.0032(13)
C15 0.0497(16) 0.0480(16) 0.0592(18) -0.0005(14) 0.0052(14) 0.0014(13)
C1 0.0491(16) 0.0504(16) 0.0517(17) -0.0009(13) 0.0090(13) 0.0039(13)
C23 0.060(2) 0.0490(17) 0.071(2) -0.0036(15) 0.0013(16) 0.0024(14)
C24 0.072(2) 0.0520(18) 0.069(2) -0.0101(16) 0.0045(18) 0.0005(16)
C25 0.068(2) 0.0433(16) 0.0626(19) -0.0045(14) 0.0106(16) 0.0044(14)
C26 0.0597(19) 0.0492(17) 0.0601(19) 0.0019(14) 0.0124(15) 0.0067(14)
C42 0.0483(18) 0.071(2) 0.067(2) -0.0085(17) -0.0059(15) 0.0067(16)
C50 0.067(3) 0.087(3) 0.147(5) 0.031(3) 0.033(3) 0.011(2)
C51 0.132(5) 0.157(6) 0.281(9) 0.102(6) 0.055(6) 0.041(4)
C47 0.079(3) 0.100(4) 0.117(4) -0.009(3) -0.002(3) -0.006(3)
C48 0.081(4) 0.101(5) 0.444(18) -0.113(8) -0.039(7) 0.009(3)
C44 0.100(4) 0.162(6) 0.130(5) -0.006(5) 0.037(4) 0.008(4)
C46 0.143(6) 0.158(6) 0.096(4) -0.026(4) 0.014(4) 0.018(5)
C52 0.176(6) 0.098(4) 0.136(5) -0.021(3) 0.085(4) -0.028(4)
C2 0.0544(17) 0.0527(17) 0.0481(16) 0.0003(13) 0.0046(13) 0.0030(13)
C3 0.061(2) 0.0581(19) 0.069(2) -0.0020(16) 0.0215(17) -0.0039(15)
C4 0.075(2) 0.068(2) 0.068(2) -0.0026(18) 0.0208(19) -0.0111(18)
C5 0.084(3) 0.0526(18) 0.0534(19) 0.0055(15) 0.0054(18) -0.0067(17)
C6 0.076(2) 0.057(2) 0.071(2) 0.0062(17) 0.0086(19) 0.0144(17)
C7 0.0599(19) 0.0577(18) 0.062(2) 0.0087(15) 0.0150(16) 0.0088(15)
C57 0.117(4) 0.060(2) 0.070(2) 0.0116(19) -0.001(2) -0.012(2)
C60 0.146(5) 0.129(5) 0.142(5) 0.084(4) -0.053(4) -0.068(4)
C58 0.111(4) 0.074(3) 0.073(3) 0.019(2) -0.004(2) -0.015(2)
C59 0.231(7) 0.065(3) 0.122(4) 0.004(3) 0.040(5) 0.013(4)
C8 0.0496(16) 0.0470(16) 0.0546(17) 0.0019(13) 0.0064(13) 0.0026(12)
C9 0.0506(18) 0.071(2) 0.0579(19) 0.0073(16) 0.0058(15) 0.0003(15)
C10 0.0508(19) 0.085(3) 0.065(2) 0.0071(19) 0.0026(16) -0.0018(17)
C11 0.0527(18) 0.0589(19) 0.064(2) -0.0005(16) 0.0116(15) -0.0044(14)
C12 0.0537(18) 0.066(2) 0.0580(19) 0.0006(16) 0.0109(15) -0.0052(15)
C13 0.0495(17) 0.0579(18) 0.0549(18) -0.0044(14) 0.0062(14) -0.0017(14)
C53 0.0533(19) 0.083(3) 0.075(2) 0.000(2) 0.0144(17) -0.0112(17)
C55 0.063(2) 0.122(4) 0.113(4) -0.022(3) 0.038(3) -0.015(2)
C56 0.064(2) 0.128(4) 0.100(3) -0.002(3) 0.013(2) -0.030(3)
C54 0.077(3) 0.098(3) 0.110(4) 0.024(3) 0.023(3) -0.017(2)
C45 0.250(9) 0.252(9) 0.221(8) 0.053(7) 0.100(7) -0.092(7)
C49 0.279(9) 0.257(9) 0.170(7) -0.002(7) 0.063(7) -0.112(7)

loop_
_atom_type_symbol
_atom_type_description
_atom_type_scat_dispersion_real
_atom_type_scat_dispersion_imag
_atom_type_scat_source
C C 0.0181 0.0091 'International Tables Vol C Tables 4.2.6.8 and 6.1.1.4'
H H 0.0000 0.0000 'International Tables Vol C Tables 4.2.6.8 and 6.1.1.4'
O O 0.0492 0.0322 'International Tables Vol C Tables 4.2.6.8 and 6.1.1.4'
Si Si 0.2541 0.3302 'International Tables Vol C Tables 4.2.6.8 and 6.1.1.4'

loop_
_geom_angle_atom_site_label_1
_geom_angle_atom_site_label_2
_geom_angle_atom_site_label_3
_geom_angle
_geom_angle_site_symmetry_1
_geom_angle_site_symmetry_3
_geom_angle_publ_flag
C43 Si1 C50 106.3(2) . . ?
C43 Si1 C44 108.5(3) . . ?
C47 Si1 C43 107.8(2) . . ?
C47 Si1 C50 112.9(3) . . ?
C47 Si1 C44 111.3(3) . . ?
C44 Si1 C50 109.8(3) . . ?
C1 O1 H1 109.5 . . ?
C42 C43 Si1 175.7(4) . . ?
C29 C28 C21 119.5(3) . . ?
C41 C28 C29 120.3(3) . . ?
C41 C28 C21 120.2(3) . . ?
C28 C29 C30 121.9(3) . . ?
C28 C29 C34 119.9(3) . . ?
C30 C29 C34 118.1(3) . . ?
C29 C30 H30 119.3 . . ?
C31 C30 C29 121.4(3) . . ?
C31 C30 H30 119.3 . . ?
C30 C31 H31 119.7 . . ?
C30 C31 C32 120.6(4) . . ?
C32 C31 H31 119.7 . . ?
C31 C32 H32 119.9 . . ?
C33 C32 C31 120.2(4) . . ?
C33 C32 H32 119.9 . . ?
C32 C33 H33 119.4 . . ?
C32 C33 C34 121.2(3) . . ?
C34 C33 H33 119.4 . . ?
C33 C34 C29 118.4(3) . . ?
C35 C34 C29 119.4(3) . . ?
C35 C34 C33 122.1(3) . . ?
C34 C35 C42 118.0(4) . . ?
C36 C35 C34 121.1(3) . . ?
C36 C35 C42 120.9(3) . . ?
C35 C36 C37 122.6(3) . . ?
C35 C36 C41 119.1(3) . . ?
C37 C36 C41 118.3(4) . . ?
C36 C37 H37 119.4 . . ?
C38 C37 C36 121.2(3) . . ?
C38 C37 H37 119.4 . . ?
C37 C38 H38 119.5 . . ?
C37 C38 C39 121.0(4) . . ?
C39 C38 H38 119.5 . . ?
C38 C39 H39 120.0 . . ?
C40 C39 C38 120.0(4) . . ?
C40 C39 H39 120.0 . . ?
C39 C40 H40 119.3 . . ?
C39 C40 C41 121.4(3) . . ?
C41 C40 H40 119.3 . . ?
C28 C41 C36 120.0(4) . . ?
C28 C41 C40 122.0(3) . . ?
C40 C41 C36 117.9(3) . . ?
C27 C14 C1 122.4(3) . . ?
C15 C14 C27 117.9(3) . . ?
C15 C14 C1 119.6(3) . . ?
C14 C27 C22 120.2(3) . . ?
C14 C27 C26 123.4(3) . . ?
C26 C27 C22 116.3(3) . . ?
C21 C22 C27 120.0(3) . . ?
C21 C22 C23 121.0(3) . . ?
C23 C22 C27 118.9(3) . . ?
C22 C21 C28 121.2(3) . . ?
C22 C21 C20 119.2(3) . . ?
C20 C21 C28 119.6(3) . . ?
C21 C20 C19 120.5(3) . . ?
C21 C20 C15 120.5(3) . . ?
C19 C20 C15 118.9(3) . . ?
C20 C19 H19 119.4 . . ?
C18 C19 C20 121.2(3) . . ?
C18 C19 H19 119.4 . . ?
C19 C18 H18 120.1 . . ?
C19 C18 C17 119.8(3) . . ?
C17 C18 H18 120.1 . . ?
C18 C17 H17 119.4 . . ?
C16 C17 C18 121.2(3) . . ?
C16 C17 H17 119.4 . . ?
C17 C16 H16 119.0 . . ?
C17 C16 C15 122.0(3) . . ?
C15 C16 H16 119.0 . . ?
C14 C15 C20 119.9(3) . . ?
C14 C15 C16 123.2(3) . . ?
C20 C15 C16 116.8(3) . . ?
O1 C1 C14 109.7(2) . . ?
O1 C1 C2 103.0(2) . . ?
O1 C1 C8 104.5(2) . . ?
C14 C1 C2 113.6(3) . . ?
C8 C1 C14 111.6(3) . . ?
C8 C1 C2 113.6(3) . . ?
C22 C23 H23 119.4 . . ?
C24 C23 C22 121.1(3) . . ?
C24 C23 H23 119.4 . . ?
C23 C24 H24 120.0 . . ?
C23 C24 C25 120.0(3) . . ?
C25 C24 H24 120.0 . . ?
C24 C25 H25 119.3 . . ?
C26 C25 C24 121.4(3) . . ?
C26 C25 H25 119.3 . . ?
C27 C26 H26 119.1 . . ?
C25 C26 C27 121.8(3) . . ?
C25 C26 H26 119.1 . . ?
C43 C42 C35 175.4(5) . . ?
Si1 C50 H50 107.2 . . ?
C51 C50 Si1 112.7(4) . . ?
C51 C50 H50 107.2 . . ?
C52 C50 Si1 112.5(4) . . ?
C52 C50 H50 107.2 . . ?
C52 C50 C51 109.8(7) . . ?
C50 C51 H51A 109.5 . . ?
C50 C51 H51B 109.5 . . ?
C50 C51 H51C 109.5 . . ?
H51A C51 H51B 109.5 . . ?
H51A C51 H51C 109.5 . . ?
H51B C51 H51C 109.5 . . ?
Si1 C47 H47 107.5 . . ?
C48 C47 Si1 111.1(4) . . ?
C48 C47 H47 107.5 . . ?
C49 C47 Si1 112.9(6) . . ?
C49 C47 H47 107.5 . . ?
C49 C47 C48 110.1(9) . . ?
C47 C48 H48A 109.5 . . ?
C47 C48 H48B 109.5 . . ?
C47 C48 H48C 109.5 . . ?
H48A C48 H48B 109.5 . . ?
H48A C48 H48C 109.5 . . ?
H48B C48 H48C 109.5 . . ?
Si1 C44 H44 106.6 . . ?
C46 C44 Si1 113.5(5) . . ?
C46 C44 H44 106.6 . . ?
C46 C44 C45 113.5(8) . . ?
C45 C44 Si1 109.6(6) . . ?
C45 C44 H44 106.6 . . ?
C44 C46 H46A 109.5 . . ?
C44 C46 H46B 109.5 . . ?
C44 C46 H46C 109.5 . . ?
H46A C46 H46B 109.5 . . ?
H46A C46 H46C 109.5 . . ?
H46B C46 H46C 109.5 . . ?
C50 C52 H52A 109.5 . . ?
C50 C52 H52B 109.5 . . ?
C50 C52 H52C 109.5 . . ?
H52A C52 H52B 109.5 . . ?
H52A C52 H52C 109.5 . . ?
H52B C52 H52C 109.5 . . ?
C3 C2 C1 119.0(3) . . ?
C3 C2 C7 117.3(3) . . ?
C7 C2 C1 123.3(3) . . ?
C2 C3 H3 119.0 . . ?
C2 C3 C4 122.0(3) . . ?
C4 C3 H3 119.0 . . ?
C3 C4 H4 119.2 . . ?
C3 C4 C5 121.6(4) . . ?
C5 C4 H4 119.2 . . ?
C4 C5 C57 122.1(4) . . ?
C6 C5 C4 116.3(3) . . ?
C6 C5 C57 121.4(4) . . ?
C5 C6 H6 118.9 . . ?
C5 C6 C7 122.2(3) . . ?
C7 C6 H6 118.9 . . ?
C2 C7 C6 120.5(3) . . ?
C2 C7 H7 119.8 . . ?
C6 C7 H7 119.8 . . ?
C5 C57 C59 110.6(4) . . ?
C60 C57 C5 112.7(4) . . ?
C60 C57 C58 108.6(5) . . ?
C60 C57 C59 108.5(5) . . ?
C58 C57 C5 107.1(3) . . ?
C58 C57 C59 109.4(5) . . ?
C57 C60 H60A 109.5 . . ?
C57 C60 H60B 109.5 . . ?
C57 C60 H60C 109.5 . . ?
H60A C60 H60B 109.5 . . ?
H60A C60 H60C 109.5 . . ?
H60B C60 H60C 109.5 . . ?
C57 C58 H58A 109.5 . . ?
C57 C58 H58B 109.5 . . ?
C57 C58 H58C 109.5 . . ?
H58A C58 H58B 109.5 . . ?
H58A C58 H58C 109.5 . . ?
H58B C58 H58C 109.5 . . ?
C57 C59 H59A 109.5 . . ?
C57 C59 H59B 109.5 . . ?
C57 C59 H59C 109.5 . . ?
H59A C59 H59B 109.5 . . ?
H59A C59 H59C 109.5 . . ?
H59B C59 H59C 109.5 . . ?
C9 C8 C1 120.3(3) . . ?
C9 C8 C13 117.1(3) . . ?
C13 C8 C1 122.5(3) . . ?
C8 C9 H9 119.3 . . ?
C10 C9 C8 121.5(3) . . ?
C10 C9 H9 119.3 . . ?
C9 C10 H10 119.2 . . ?
C9 C10 C11 121.6(3) . . ?
C11 C10 H10 119.2 . . ?
C10 C11 C53 122.6(3) . . ?
C12 C11 C10 116.7(3) . . ?
C12 C11 C53 120.7(3) . . ?
C11 C12 H12 118.9 . . ?
C11 C12 C13 122.2(3) . . ?
C13 C12 H12 118.9 . . ?
C8 C13 H13 119.5 . . ?
C12 C13 C8 121.0(3) . . ?
C12 C13 H13 119.5 . . ?
C55 C53 C11 108.9(3) . . ?
C55 C53 C54 109.9(4) . . ?
C56 C53 C11 112.8(4) . . ?
C56 C53 C55 108.9(4) . . ?
C56 C53 C54 107.1(4) . . ?
C54 C53 C11 109.3(3) . . ?
C53 C55 H55A 109.5 . . ?
C53 C55 H55B 109.5 . . ?
C53 C55 H55C 109.5 . . ?
H55A C55 H55B 109.5 . . ?
H55A C55 H55C 109.5 . . ?
H55B C55 H55C 109.5 . . ?
C53 C56 H56A 109.5 . . ?
C53 C56 H56B 109.5 . . ?
C53 C56 H56C 109.5 . . ?
H56A C56 H56B 109.5 . . ?
H56A C56 H56C 109.5 . . ?
H56B C56 H56C 109.5 . . ?
C53 C54 H54A 109.5 . . ?
C53 C54 H54B 109.5 . . ?
C53 C54 H54C 109.5 . . ?
H54A C54 H54B 109.5 . . ?
H54A C54 H54C 109.5 . . ?
H54B C54 H54C 109.5 . . ?
C44 C45 H45A 109.5 . . ?
C44 C45 H45B 109.5 . . ?
C44 C45 H45C 109.5 . . ?
H45A C45 H45B 109.5 . . ?
H45A C45 H45C 109.5 . . ?
H45B C45 H45C 109.5 . . ?
C47 C49 H49A 109.5 . . ?
C47 C49 H49B 109.5 . . ?
C47 C49 H49C 109.5 . . ?
H49A C49 H49B 109.5 . . ?
H49A C49 H49C 109.5 . . ?
H49B C49 H49C 109.5 . . ?

loop_
_geom_bond_atom_site_label_1
_geom_bond_atom_site_label_2
_geom_bond_distance
_geom_bond_site_symmetry_2
_geom_bond_publ_flag
Si1 C43 1.851(4) . ?
Si1 C50 1.924(5) . ?
Si1 C47 1.828(6) . ?
Si1 C44 1.867(7) . ?
O1 H1 0.8400 . ?
O1 C1 1.457(4) . ?
C43 C42 1.205(5) . ?
C28 C29 1.405(5) . ?
C28 C41 1.403(5) . ?
C28 C21 1.505(4) . ?
C29 C30 1.419(5) . ?
C29 C34 1.437(4) . ?
C30 H30 0.9500 . ?
C30 C31 1.346(6) . ?
C31 H31 0.9500 . ?
C31 C32 1.421(5) . ?
C32 H32 0.9500 . ?
C32 C33 1.348(6) . ?
C33 H33 0.9500 . ?
C33 C34 1.425(5) . ?
C34 C35 1.409(5) . ?
C35 C36 1.396(5) . ?
C35 C42 1.437(5) . ?
C36 C37 1.422(5) . ?
C36 C41 1.449(5) . ?
C37 H37 0.9500 . ?
C37 C38 1.340(6) . ?
C38 H38 0.9500 . ?
C38 C39 1.417(6) . ?
C39 H39 0.9500 . ?
C39 C40 1.357(6) . ?
C40 H40 0.9500 . ?
C40 C41 1.417(6) . ?
C14 C27 1.414(4) . ?
C14 C15 1.412(4) . ?
C14 C1 1.541(4) . ?
C27 C22 1.447(4) . ?
C27 C26 1.439(4) . ?
C22 C21 1.392(4) . ?
C22 C23 1.431(5) . ?
C21 C20 1.411(5) . ?
C20 C19 1.432(5) . ?
C20 C15 1.434(4) . ?
C19 H19 0.9500 . ?
C19 C18 1.361(5) . ?
C18 H18 0.9500 . ?
C18 C17 1.405(5) . ?
C17 H17 0.9500 . ?
C17 C16 1.341(5) . ?
C16 H16 0.9500 . ?
C16 C15 1.440(4) . ?
C1 C2 1.548(5) . ?
C1 C8 1.520(5) . ?
C23 H23 0.9500 . ?
C23 C24 1.360(5) . ?
C24 H24 0.9500 . ?
C24 C25 1.395(5) . ?
C25 H25 0.9500 . ?
C25 C26 1.352(5) . ?
C26 H26 0.9500 . ?
C50 H50 1.0000 . ?
C50 C51 1.494(9) . ?
C50 C52 1.493(9) . ?
C51 H51A 0.9800 . ?
C51 H51B 0.9800 . ?
C51 H51C 0.9800 . ?
C47 H47 1.0000 . ?
C47 C48 1.539(9) . ?
C47 C49 1.412(12) . ?
C48 H48A 0.9800 . ?
C48 H48B 0.9800 . ?
C48 H48C 0.9800 . ?
C44 H44 1.0000 . ?
C44 C46 1.484(9) . ?
C44 C45 1.575(13) . ?
C46 H46A 0.9800 . ?
C46 H46B 0.9800 . ?
C46 H46C 0.9800 . ?
C52 H52A 0.9800 . ?
C52 H52B 0.9800 . ?
C52 H52C 0.9800 . ?
C2 C3 1.373(5) . ?
C2 C7 1.384(5) . ?
C3 H3 0.9500 . ?
C3 C4 1.386(5) . ?
C4 H4 0.9500 . ?
C4 C5 1.390(6) . ?
C5 C6 1.377(6) . ?
C5 C57 1.536(5) . ?
C6 H6 0.9500 . ?
C6 C7 1.406(5) . ?
C7 H7 0.9500 . ?
C57 C60 1.517(8) . ?
C57 C58 1.530(6) . ?
C57 C59 1.538(9) . ?
C60 H60A 0.9800 . ?
C60 H60B 0.9800 . ?
C60 H60C 0.9800 . ?
C58 H58A 0.9800 . ?
C58 H58B 0.9800 . ?
C58 H58C 0.9800 . ?
C59 H59A 0.9800 . ?
C59 H59B 0.9800 . ?
C59 H59C 0.9800 . ?
C8 C9 1.386(5) . ?
C8 C13 1.398(5) . ?
C9 H9 0.9500 . ?
C9 C10 1.385(5) . ?
C10 H10 0.9500 . ?
C10 C11 1.397(5) . ?
C11 C12 1.382(5) . ?
C11 C53 1.540(5) . ?
C12 H12 0.9500 . ?
C12 C13 1.384(5) . ?
C13 H13 0.9500 . ?
C53 C55 1.522(7) . ?
C53 C56 1.507(6) . ?
C53 C54 1.536(6) . ?
C55 H55A 0.9800 . ?
C55 H55B 0.9800 . ?
C55 H55C 0.9800 . ?
C56 H56A 0.9800 . ?
C56 H56B 0.9800 . ?
C56 H56C 0.9800 . ?
C54 H54A 0.9800 . ?
C54 H54B 0.9800 . ?
C54 H54C 0.9800 . ?
C45 H45A 0.9800 . ?
C45 H45B 0.9800 . ?
C45 H45C 0.9800 . ?
C49 H49A 0.9800 . ?
C49 H49B 0.9800 . ?
C49 H49C 0.9800 . ?

loop_
_geom_torsion_atom_site_label_1
_geom_torsion_atom_site_label_2
_geom_torsion_atom_site_label_3
_geom_torsion_atom_site_label_4
_geom_torsion
_geom_torsion_site_symmetry_1
_geom_torsion_site_symmetry_2
_geom_torsion_site_symmetry_3
_geom_torsion_site_symmetry_4
_geom_torsion_publ_flag
O1 C1 C2 C3 -61.2(4) . . . . ?
O1 C1 C2 C7 111.8(3) . . . . ?
O1 C1 C8 C9 -39.1(4) . . . . ?
O1 C1 C8 C13 138.4(3) . . . . ?
C43 Si1 C47 C48 -34.7(7) . . . . ?
C43 Si1 C47 C49 89.5(8) . . . . ?
C43 Si1 C44 C46 -50.8(6) . . . . ?
C43 Si1 C44 C45 77.2(7) . . . . ?
C28 C29 C30 C31 -178.9(3) . . . . ?
C28 C29 C34 C33 -178.6(3) . . . . ?
C28 C29 C34 C35 3.3(5) . . . . ?
C28 C21 C20 C19 8.5(6) . . . . ?
C28 C21 C20 C15 -172.5(3) . . . . ?
C29 C28 C41 C36 -2.2(5) . . . . ?
C29 C28 C41 C40 175.8(3) . . . . ?
C29 C28 C21 C22 -87.3(4) . . . . ?
C29 C28 C21 C20 93.7(4) . . . . ?
C29 C30 C31 C32 -2.6(5) . . . . ?
C29 C34 C35 C36 -2.8(5) . . . . ?
C29 C34 C35 C42 176.6(3) . . . . ?
C30 C29 C34 C33 3.3(4) . . . . ?
C30 C29 C34 C35 -174.8(3) . . . . ?
C30 C31 C32 C33 3.6(6) . . . . ?
C31 C32 C33 C34 -1.0(5) . . . . ?
C32 C33 C34 C29 -2.4(5) . . . . ?
C32 C33 C34 C35 175.7(3) . . . . ?
C33 C34 C35 C36 179.1(3) . . . . ?
C33 C34 C35 C42 -1.5(5) . . . . ?
C34 C29 C30 C31 -0.8(5) . . . . ?
C34 C35 C36 C37 -178.5(3) . . . . ?
C34 C35 C36 C41 -0.1(5) . . . . ?
C35 C36 C37 C38 175.4(4) . . . . ?
C35 C36 C41 C28 2.6(5) . . . . ?
C35 C36 C41 C40 -175.5(3) . . . . ?
C36 C37 C38 C39 0.5(6) . . . . ?
C37 C36 C41 C28 -178.9(3) . . . . ?
C37 C36 C41 C40 3.0(5) . . . . ?
C37 C38 C39 C40 2.1(6) . . . . ?
C38 C39 C40 C41 -2.0(6) . . . . ?
C39 C40 C41 C28 -178.6(3) . . . . ?
C39 C40 C41 C36 -0.6(5) . . . . ?
C41 C28 C29 C30 177.3(3) . . . . ?
C41 C28 C29 C34 -0.7(5) . . . . ?
C41 C28 C21 C22 93.4(4) . . . . ?
C41 C28 C21 C20 -85.6(4) . . . . ?
C41 C36 C37 C38 -3.0(5) . . . . ?
C14 C27 C22 C21 -5.7(5) . . . . ?
C14 C27 C22 C23 177.1(3) . . . . ?
C14 C27 C26 C25 178.4(3) . . . . ?
C14 C1 C2 C3 57.4(4) . . . . ?
C14 C1 C2 C7 -129.7(3) . . . . ?
C14 C1 C8 C9 -157.6(3) . . . . ?
C14 C1 C8 C13 19.9(4) . . . . ?
C27 C14 C15 C20 -14.2(5) . . . . ?
C27 C14 C15 C16 162.9(3) . . . . ?
C27 C14 C1 O1 146.9(3) . . . . ?
C27 C14 C1 C2 32.3(4) . . . . ?
C27 C14 C1 C8 -97.8(4) . . . . ?
C27 C22 C21 C28 174.3(3) . . . . ?
C27 C22 C21 C20 -6.6(5) . . . . ?
C27 C22 C23 C24 6.4(6) . . . . ?
C22 C27 C26 C25 2.6(5) . . . . ?
C22 C21 C20 C19 -170.6(4) . . . . ?
C22 C21 C20 C15 8.4(5) . . . . ?
C22 C23 C24 C25 -1.0(6) . . . . ?
C21 C28 C29 C30 -2.0(5) . . . . ?
C21 C28 C29 C34 180.0(3) . . . . ?
C21 C28 C41 C36 177.1(3) . . . . ?
C21 C28 C41 C40 -4.9(5) . . . . ?
C21 C22 C23 C24 -170.8(4) . . . . ?
C21 C20 C19 C18 175.3(4) . . . . ?
C21 C20 C15 C14 2.1(5) . . . . ?
C21 C20 C15 C16 -175.1(3) . . . . ?
C20 C19 C18 C17 1.0(7) . . . . ?
C19 C20 C15 C14 -178.9(3) . . . . ?
C19 C20 C15 C16 3.9(5) . . . . ?
C19 C18 C17 C16 1.6(7) . . . . ?
C18 C17 C16 C15 -1.3(6) . . . . ?
C17 C16 C15 C14 -178.6(4) . . . . ?
C17 C16 C15 C20 -1.5(6) . . . . ?
C15 C14 C27 C22 16.0(5) . . . . ?
C15 C14 C27 C26 -159.6(3) . . . . ?
C15 C14 C1 O1 -35.3(4) . . . . ?
C15 C14 C1 C2 -149.9(3) . . . . ?
C15 C14 C1 C8 80.1(4) . . . . ?
C15 C20 C19 C18 -3.8(6) . . . . ?
C1 C14 C27 C22 -166.2(3) . . . . ?
C1 C14 C27 C26 18.2(5) . . . . ?
C1 C14 C15 C20 167.9(3) . . . . ?
C1 C14 C15 C16 -15.0(5) . . . . ?
C1 C2 C3 C4 172.9(3) . . . . ?
C1 C2 C7 C6 -173.0(3) . . . . ?
C1 C8 C9 C10 178.8(3) . . . . ?
C1 C8 C13 C12 -177.5(3) . . . . ?
C23 C22 C21 C28 -8.5(6) . . . . ?
C23 C22 C21 C20 170.6(3) . . . . ?
C23 C24 C25 C26 -3.7(6) . . . . ?
C24 C25 C26 C27 2.8(6) . . . . ?
C26 C27 C22 C21 170.2(3) . . . . ?
C26 C27 C22 C23 -7.0(5) . . . . ?
C42 C35 C36 C37 2.0(5) . . . . ?
C42 C35 C36 C41 -179.5(3) . . . . ?
C50 Si1 C47 C48 -151.8(6) . . . . ?
C50 Si1 C47 C49 -27.5(8) . . . . ?
C50 Si1 C44 C46 65.0(6) . . . . ?
C50 Si1 C44 C45 -167.0(6) . . . . ?
C47 Si1 C44 C46 -169.2(5) . . . . ?
C47 Si1 C44 C45 -41.2(7) . . . . ?
C44 Si1 C47 C48 84.2(7) . . . . ?
C44 Si1 C47 C49 -151.6(8) . . . . ?
C2 C1 C8 C9 72.3(4) . . . . ?
C2 C1 C8 C13 -110.1(3) . . . . ?
C2 C3 C4 C5 0.3(6) . . . . ?
C3 C2 C7 C6 0.1(5) . . . . ?
C3 C4 C5 C6 0.2(6) . . . . ?
C3 C4 C5 C57 -175.6(4) . . . . ?
C4 C5 C6 C7 -0.6(6) . . . . ?
C4 C5 C57 C60 -26.6(6) . . . . ?
C4 C5 C57 C58 92.7(5) . . . . ?
C4 C5 C57 C59 -148.2(5) . . . . ?
C5 C6 C7 C2 0.5(6) . . . . ?
C6 C5 C57 C60 157.8(5) . . . . ?
C6 C5 C57 C58 -82.8(5) . . . . ?
C6 C5 C57 C59 36.3(6) . . . . ?
C7 C2 C3 C4 -0.5(5) . . . . ?
C57 C5 C6 C7 175.2(4) . . . . ?
C8 C1 C2 C3 -173.6(3) . . . . ?
C8 C1 C2 C7 -0.7(4) . . . . ?
C8 C9 C10 C11 -1.8(6) . . . . ?
C9 C8 C13 C12 0.2(5) . . . . ?
C9 C10 C11 C12 1.3(6) . . . . ?
C9 C10 C11 C53 -179.2(4) . . . . ?
C10 C11 C12 C13 0.0(5) . . . . ?
C10 C11 C53 C55 -115.6(5) . . . . ?
C10 C11 C53 C56 5.4(6) . . . . ?
C10 C11 C53 C54 124.4(4) . . . . ?
C11 C12 C13 C8 -0.7(5) . . . . ?
C12 C11 C53 C55 64.0(5) . . . . ?
C12 C11 C53 C56 -175.1(4) . . . . ?
C12 C11 C53 C54 -56.1(5) . . . . ?
C13 C8 C9 C10 1.1(5) . . . . ?
C53 C11 C12 C13 -179.6(3) . . . . ?
